data_4303506
loop_
_publ_author_name
'Ambrosi, Gianluca'
'Formica, Mauro'
'Fusi, Vieri'
'Giorgi, Luca'
'Macedi, Eleonora'
'Micheloni, Mauro'
'Paoli, Paola'
'Rossi, Patrizia'

_publ_section_title
;
 Polynuclear Complexes: Two Amino--Phenol Macrocycles Spaced by
 Several Linear Polyamines; Synthesis, Binding Properties, and Crystal
 Structure
;
_journal_coden_ASTM INOCAJ
_journal_issue 21
_journal_name_full 'Inorganic Chemistry'
_journal_page_first 10424
_journal_page_last 10434
_journal_paper_doi 10.1021/ic901459b
_journal_volume 48
_journal_year 2009
_chemical_absolute_configuration ad
_chemical_formula_sum 'C36 H71 Cl4 Cu2 N10 O21.5'
_chemical_formula_weight 1256.91
_space_group_IT_number 19
_symmetry_cell_setting orthorhombic
_symmetry_space_group_name_Hall 'P 2ac 2ab'
_symmetry_space_group_name_H-M 'P 21 21 21'
_atom_sites_solution_hydrogens geom
_atom_sites_solution_primary direct
_atom_sites_solution_secondary difmap
_audit_creation_method SHELXL-97
_cell_angle_alpha 90.00
_cell_angle_beta 90.00
_cell_angle_gamma 90.00
_cell_formula_units_Z 8
_cell_length_a 11.2076(7)
_cell_length_b 24.643(2)
_cell_length_c 36.939(3)
_cell_measurement_temperature 150
_cell_volume 10202.1(13)
_computing_cell_refinement
;
CrysAlis RED, Oxford Diffraction Ltd.,
Version 1.171.29.2 (release 20-01-2006 CrysAlis171 .NET)
(compiled Jan 20 2006,12:36:28)
;
_computing_data_collection
;
CrysAlis CCD, Oxford Diffraction Ltd.,
Version 1.171.29.2 (release 20-01-2006 CrysAlis171 .NET)
(compiled Jan 20 2006,12:36:28)
;
_computing_data_reduction
;
CrysAlis RED, Oxford Diffraction Ltd.,
Version 1.171.29.2 (release 20-01-2006 CrysAlis171 .NET)
(compiled Jan 20 2006,12:36:28)
;
_computing_molecular_graphics 'ORTEP-3 (Farruggia, 1997)'
_computing_publication_material 'PARST97 (Nardelli, 1995)'
_computing_structure_refinement 'SHELXL-97 (Sheldrick, 1997)'
_computing_structure_solution 'SIR97 (Altomare, 1999)'
_diffrn_ambient_temperature 150
_diffrn_detector_area_resol_mean 16.4547
_diffrn_measured_fraction_theta_full 0.963
_diffrn_measured_fraction_theta_max 0.963
_diffrn_measurement_device_type 'Xcalibur3 4 circles diffractometer'
_diffrn_measurement_method 'intensity from \w scans'
_diffrn_radiation_monochromator graphite
_diffrn_radiation_source 'Enhance (Cu)X-ray Source'
_diffrn_radiation_type CuK\a
_diffrn_radiation_wavelength 1.54180
_diffrn_reflns_av_R_equivalents 0.0432
_diffrn_reflns_av_sigmaI/netI 0.0670
_diffrn_reflns_limit_h_max 12
_diffrn_reflns_limit_h_min -11
_diffrn_reflns_limit_k_max 27
_diffrn_reflns_limit_k_min -20
_diffrn_reflns_limit_l_max 32
_diffrn_reflns_limit_l_min -40
_diffrn_reflns_number 44110
_diffrn_reflns_theta_full 58.92
_diffrn_reflns_theta_max 58.92
_diffrn_reflns_theta_min 4.12
_exptl_absorpt_coefficient_mu 3.721
_exptl_absorpt_correction_T_max 0.181
_exptl_absorpt_correction_T_min 0.116
_exptl_absorpt_correction_type empirical
_exptl_absorpt_process_details
;
CrysAlis RED, Oxford Diffraction Ltd.,
Version 1.171.29.2 (release 20-01-2006 CrysAlis171 .NET)
(compiled Jan 20 2006,12:36:28)
;
_exptl_crystal_density_diffrn 1.637
_exptl_crystal_density_method 'not measured'
_exptl_crystal_F_000 5240
_exptl_crystal_size_max 0.6
_exptl_crystal_size_mid 0.54
_exptl_crystal_size_min 0.42
_refine_diff_density_max 1.286
_refine_diff_density_min -0.998
_refine_diff_density_rms 0.102
_refine_ls_abs_structure_details 'Flack H D (1983), Acta Cryst. A39, 876-881'
_refine_ls_abs_structure_Flack 0.330(19)
_refine_ls_extinction_method none
_refine_ls_goodness_of_fit_ref 0.995
_refine_ls_hydrogen_treatment constr
_refine_ls_matrix_type full
_refine_ls_number_parameters 1325
_refine_ls_number_reflns 13765
_refine_ls_number_restraints 0
_refine_ls_restrained_S_all 0.995
_refine_ls_R_factor_all 0.0821
_refine_ls_R_factor_gt 0.0592
_refine_ls_shift/su_max 0.007
_refine_ls_shift/su_mean 0.001
_refine_ls_structure_factor_coef Fsqd
_refine_ls_weighting_details 'calc w=1/[\s^2^(Fo^2^)+(0.1087P)^2^+0.0000P] where P=(Fo^2^+2Fc^2^)/3'
_refine_ls_weighting_scheme calc
_refine_ls_wR_factor_gt 0.1507
_refine_ls_wR_factor_ref 0.1635
_reflns_number_gt 9850
_reflns_number_total 13765
_reflns_threshold_expression >2sigma(I)
_cod_data_source_file ic901459b_si_002.cif
_cod_data_source_block 8
_cod_database_code 4303506

loop_
_symmetry_equiv_pos_as_xyz
'x, y, z'
'-x+1/2, -y, z+1/2'
'x+1/2, -y+1/2, -z'
'-x, y+1/2, -z+1/2'

loop_
_atom_site_label
_atom_site_type_symbol
_atom_site_fract_x
_atom_site_fract_y
_atom_site_fract_z
_atom_site_U_iso_or_equiv
_atom_site_adp_type
_atom_site_occupancy
_atom_site_symmetry_multiplicity
_atom_site_calc_flag
_atom_site_refinement_flags
_atom_site_disorder_assembly
_atom_site_disorder_group
Cu1A Cu 0.50060(10) 0.63665(4) 0.38866(3) 0.0229(3) Uani 1 1 d . . .
Cu2A Cu 0.22855(9) 0.81442(5) 0.38722(3) 0.0231(3) Uani 1 1 d . . .
O1A O 0.4208(4) 0.6697(2) 0.34668(13) 0.0240(13) Uani 1 1 d . . .
O2A O 0.3998(5) 0.8081(2) 0.39565(12) 0.0226(13) Uani 1 1 d . . .
N1A N 0.3542(6) 0.5709(3) 0.28380(17) 0.0359(18) Uani 1 1 d . . .
H1A1 H 0.4106 0.5645 0.2670 0.043 Uiso 1 1 calc R . .
H1A2 H 0.2904 0.5504 0.2781 0.043 Uiso 1 1 calc R . .
N2A N 0.5725(6) 0.5686(3) 0.36130(17) 0.0289(17) Uani 1 1 d . . .
N3A N 0.6712(6) 0.6752(3) 0.37135(16) 0.0278(17) Uani 1 1 d . . .
H3NA H 0.7154 0.6830 0.3913 0.033 Uiso 1 1 calc R . .
N4A N 0.5156(6) 0.5880(3) 0.43255(16) 0.0261(16) Uani 1 1 d . . .
H4NA H 0.4399 0.5817 0.4404 0.031 Uiso 1 1 calc R . .
N5A N 0.4332(5) 0.6976(3) 0.42081(15) 0.0194(15) Uani 1 1 d . . .
H5NA H 0.4400 0.7279 0.4068 0.023 Uiso 1 1 calc R . .
N6A N 0.2213(5) 0.7337(3) 0.37410(15) 0.0211(15) Uani 1 1 d . . .
H6NA H 0.2911 0.7272 0.3623 0.025 Uiso 1 1 calc R . .
N7A N 0.0510(6) 0.8123(3) 0.39920(17) 0.0316(17) Uani 1 1 d . . .
H7NA H 0.0422 0.7879 0.4175 0.038 Uiso 1 1 calc R . .
N8A N 0.2683(6) 0.8498(3) 0.33204(16) 0.0285(17) Uani 1 1 d . . .
H8NA H 0.2086 0.8405 0.3165 0.034 Uiso 1 1 calc R . .
N9A N 0.2148(6) 0.8963(3) 0.40214(17) 0.0272(17) Uani 1 1 d . . .
N10A N 0.4919(6) 0.9023(3) 0.45821(16) 0.0244(16) Uani 1 1 d . . .
H10E H 0.5074 0.9037 0.4821 0.029 Uiso 1 1 calc R . .
H10F H 0.5139 0.9343 0.4487 0.029 Uiso 1 1 calc R . .
C1A C 0.4754(7) 0.6842(3) 0.3158(2) 0.0249(19) Uani 1 1 d . . .
C2A C 0.5816(7) 0.7153(3) 0.31661(19) 0.023(2) Uani 1 1 d . . .
C3A C 0.6272(8) 0.7339(4) 0.2842(2) 0.040(2) Uani 1 1 d . . .
H3A H 0.6937 0.7565 0.2843 0.048 Uiso 1 1 calc R . .
C4A C 0.5760(8) 0.7195(4) 0.2513(2) 0.040(3) Uani 1 1 d . . .
H4A H 0.6079 0.7326 0.2297 0.048 Uiso 1 1 calc R . .
C5A C 0.4791(8) 0.6863(4) 0.2506(2) 0.034(2) Uani 1 1 d . . .
H5A H 0.4473 0.6753 0.2285 0.041 Uiso 1 1 calc R . .
C6A C 0.4274(8) 0.6686(3) 0.2826(2) 0.029(2) Uani 1 1 d . . .
C7A C 0.3183(8) 0.6300(4) 0.2814(2) 0.035(2) Uani 1 1 d . . .
H7A1 H 0.2652 0.6386 0.3014 0.042 Uiso 1 1 calc R . .
H7A2 H 0.2748 0.6360 0.2591 0.042 Uiso 1 1 calc R . .
C8A C 0.4017(7) 0.5524(4) 0.3206(2) 0.030(2) Uani 1 1 d . . .
H8A1 H 0.3644 0.5737 0.3395 0.035 Uiso 1 1 calc R . .
H8A2 H 0.3802 0.5147 0.3244 0.035 Uiso 1 1 calc R . .
C9A C 0.5359(7) 0.5583(4) 0.32314(19) 0.026(2) Uani 1 1 d . . .
H9A1 H 0.5739 0.5254 0.3144 0.031 Uiso 1 1 calc R . .
H9A2 H 0.5619 0.5882 0.3080 0.031 Uiso 1 1 calc R . .
C10A C 0.7066(7) 0.5764(4) 0.3611(2) 0.030(2) Uani 1 1 d . . .
H10A H 0.7432 0.5505 0.3448 0.036 Uiso 1 1 calc R . .
H10B H 0.7382 0.5701 0.3852 0.036 Uiso 1 1 calc R . .
C11A C 0.7365(7) 0.6342(3) 0.3489(2) 0.028(2) Uani 1 1 d . . .
H11A H 0.8217 0.6403 0.3511 0.034 Uiso 1 1 calc R . .
H11B H 0.7148 0.6387 0.3237 0.034 Uiso 1 1 calc R . .
C12A C 0.6474(7) 0.7257(3) 0.3515(2) 0.026(2) Uani 1 1 d . . .
H12A H 0.7224 0.7437 0.3462 0.031 Uiso 1 1 calc R . .
H12B H 0.6003 0.7498 0.3666 0.031 Uiso 1 1 calc R . .
C13A C 0.5429(8) 0.5216(3) 0.3845(2) 0.038(2) Uani 1 1 d . . .
H13A H 0.4592 0.5125 0.3816 0.046 Uiso 1 1 calc R . .
H13B H 0.5897 0.4905 0.3770 0.046 Uiso 1 1 calc R . .
C14A C 0.5669(8) 0.5333(3) 0.4230(2) 0.030(2) Uani 1 1 d . . .
H14A H 0.6522 0.5332 0.4273 0.036 Uiso 1 1 calc R . .
H14B H 0.5310 0.5055 0.4380 0.036 Uiso 1 1 calc R . .
C15A C 0.5812(8) 0.6109(3) 0.4638(2) 0.033(2) Uani 1 1 d . . .
H15A H 0.6619 0.6196 0.4563 0.040 Uiso 1 1 calc R . .
H15B H 0.5863 0.5836 0.4827 0.040 Uiso 1 1 calc R . .
C16A C 0.5234(8) 0.6611(3) 0.47902(19) 0.028(2) Uani 1 1 d . . .
H16A H 0.5686 0.6729 0.5000 0.033 Uiso 1 1 calc R . .
H16B H 0.4437 0.6518 0.4872 0.033 Uiso 1 1 calc R . .
C17A C 0.5144(8) 0.7086(3) 0.4521(2) 0.029(2) Uani 1 1 d . . .
H17A H 0.4860 0.7405 0.4648 0.035 Uiso 1 1 calc R . .
H17B H 0.5935 0.7167 0.4429 0.035 Uiso 1 1 calc R . .
C18A C 0.3072(7) 0.6983(3) 0.4327(2) 0.027(2) Uani 1 1 d . . .
H18A H 0.2915 0.7329 0.4443 0.032 Uiso 1 1 calc R . .
H18B H 0.2965 0.6703 0.4509 0.032 Uiso 1 1 calc R . .
C19A C 0.2161(7) 0.6900(3) 0.4036(2) 0.028(2) Uani 1 1 d . . .
H19A H 0.1372 0.6900 0.4144 0.033 Uiso 1 1 calc R . .
H19B H 0.2287 0.6547 0.3926 0.033 Uiso 1 1 calc R . .
C20A C 0.1284(7) 0.7239(4) 0.3467(2) 0.030(2) Uani 1 1 d . . .
H20A H 0.1347 0.6866 0.3385 0.037 Uiso 1 1 calc R . .
H20B H 0.1436 0.7472 0.3260 0.037 Uiso 1 1 calc R . .
C21A C 0.0025(7) 0.7337(4) 0.3597(2) 0.034(2) Uani 1 1 d . . .
H21A H -0.0529 0.7223 0.3410 0.041 Uiso 1 1 calc R . .
H21B H -0.0120 0.7116 0.3810 0.041 Uiso 1 1 calc R . .
C22A C -0.0214(8) 0.7922(4) 0.3689(2) 0.037(2) Uani 1 1 d . . .
H22A H -0.0055 0.8144 0.3477 0.044 Uiso 1 1 calc R . .
H22B H -0.1051 0.7963 0.3750 0.044 Uiso 1 1 calc R . .
C23A C 0.0052(8) 0.8660(4) 0.4134(2) 0.038(2) Uani 1 1 d . . .
H23A H -0.0529 0.8599 0.4324 0.045 Uiso 1 1 calc R . .
H23B H -0.0330 0.8862 0.3941 0.045 Uiso 1 1 calc R . .
C24A C 0.1116(8) 0.8979(4) 0.4282(2) 0.035(2) Uani 1 1 d . . .
H24A H 0.0882 0.9353 0.4323 0.041 Uiso 1 1 calc R . .
H24B H 0.1360 0.8825 0.4512 0.041 Uiso 1 1 calc R . .
C25A C 0.1815(8) 0.9267(4) 0.3676(2) 0.036(2) Uani 1 1 d . . .
C26A C 0.2671(7) 0.9091(3) 0.3373(2) 0.029(2) Uani 1 1 d . . .
H26A H 0.2435 0.9265 0.3149 0.035 Uiso 1 1 calc R . .
H26B H 0.3471 0.9213 0.3432 0.035 Uiso 1 1 calc R . .
C27A C 0.3792(7) 0.8268(3) 0.31913(19) 0.027(2) Uani 1 1 d . . .
H27A H 0.3920 0.8376 0.2942 0.032 Uiso 1 1 calc R . .
H27B H 0.3743 0.7875 0.3198 0.032 Uiso 1 1 calc R . .
C28A C 0.4819(7) 0.8453(3) 0.3417(2) 0.026(2) Uani 1 1 d . . .
C29A C 0.5807(8) 0.8716(4) 0.3263(2) 0.036(2) Uani 1 1 d . . .
H29A H 0.5840 0.8749 0.3012 0.043 Uiso 1 1 calc R . .
C30A C 0.6750(8) 0.8932(4) 0.3469(3) 0.042(3) Uani 1 1 d . . .
H30A H 0.7395 0.9102 0.3358 0.050 Uiso 1 1 calc R . .
C31A C 0.6685(8) 0.8884(3) 0.3843(3) 0.036(2) Uani 1 1 d . . .
H31A H 0.7278 0.9041 0.3985 0.043 Uiso 1 1 calc R . .
C32A C 0.5751(7) 0.8606(3) 0.4013(2) 0.0242(19) Uani 1 1 d . . .
C33A C 0.4824(7) 0.8387(3) 0.3795(2) 0.0212(19) Uani 1 1 d . . .
C34A C 0.5709(8) 0.8579(4) 0.4415(2) 0.036(2) Uani 1 1 d . . .
H34A H 0.6512 0.8614 0.4510 0.043 Uiso 1 1 calc R . .
H34B H 0.5406 0.8226 0.4487 0.043 Uiso 1 1 calc R . .
C35A C 0.3604(8) 0.8964(3) 0.4535(2) 0.029(2) Uani 1 1 d . . .
H35A H 0.3197 0.9130 0.4739 0.035 Uiso 1 1 calc R . .
H35B H 0.3396 0.8582 0.4530 0.035 Uiso 1 1 calc R . .
C36A C 0.3193(7) 0.9233(3) 0.4185(2) 0.027(2) Uani 1 1 d . . .
H36A H 0.2994 0.9609 0.4235 0.032 Uiso 1 1 calc R . .
H36B H 0.3846 0.9229 0.4013 0.032 Uiso 1 1 calc R . .
Cu1B Cu 0.05819(11) 0.63949(5) 0.11334(3) 0.0289(3) Uani 1 1 d . . .
Cu2B Cu -0.20941(9) 0.81708(5) 0.11156(3) 0.0233(3) Uani 1 1 d . . .
O1B O -0.0142(5) 0.6764(3) 0.15514(14) 0.0360(15) Uani 1 1 d . . .
O2B O -0.0406(5) 0.8094(2) 0.10130(13) 0.0246(13) Uani 1 1 d . . .
N1B N -0.0820(13) 0.5871(7) 0.2154(3) 0.188(10) Uani 1 1 d . . .
H1B1 H -0.0451 0.5757 0.2357 0.226 Uiso 1 1 calc R . .
H1B2 H -0.1547 0.5717 0.2160 0.226 Uiso 1 1 calc R . .
N2B N 0.1283(7) 0.5729(3) 0.1428(2) 0.042(2) Uani 1 1 d . . .
N3B N 0.2346(5) 0.6755(2) 0.12701(16) 0.0217(15) Uani 1 1 d . . .
H3NB H 0.2746 0.6812 0.1059 0.026 Uiso 1 1 calc R . .
N4B N 0.0660(8) 0.5869(3) 0.0712(2) 0.049(2) Uani 1 1 d . . .
H4NB H -0.0102 0.5831 0.0631 0.059 Uiso 1 1 calc R . .
N5B N -0.0033(6) 0.6983(3) 0.07961(15) 0.0236(16) Uani 1 1 d . . .
H5NB H 0.0062 0.7293 0.0927 0.028 Uiso 1 1 calc R . .
N6B N -0.2121(6) 0.7371(3) 0.12604(16) 0.0281(17) Uani 1 1 d . . .
H6NB H -0.1406 0.7313 0.1371 0.034 Uiso 1 1 calc R . .
N7B N -0.3859(6) 0.8140(3) 0.10066(17) 0.0286(17) Uani 1 1 d . . .
H7NB H -0.3964 0.7891 0.0828 0.034 Uiso 1 1 calc R . .
N8B N -0.1691(6) 0.8523(3) 0.16564(16) 0.0302(18) Uani 1 1 d . . .
H8NB H -0.2267 0.8426 0.1818 0.036 Uiso 1 1 calc R . .
N9B N -0.2240(6) 0.8977(3) 0.09608(15) 0.0232(16) Uani 1 1 d . . .
N10B N 0.0542(6) 0.9031(3) 0.03836(18) 0.0343(18) Uani 1 1 d . . .
H1OG H 0.0684 0.9044 0.0144 0.041 Uiso 1 1 calc R . .
H1OH H 0.0779 0.9349 0.0479 0.041 Uiso 1 1 calc R . .
C1B C 0.0473(8) 0.6942(4) 0.1841(2) 0.031(2) Uani 1 1 d . . .
C2B C 0.1545(7) 0.7230(3) 0.18094(19) 0.024(2) Uani 1 1 d . . .
C3B C 0.2047(9) 0.7442(3) 0.2119(2) 0.040(2) Uani 1 1 d . . .
H3B H 0.2755 0.7637 0.2098 0.048 Uiso 1 1 calc R . .
C4B C 0.1554(10) 0.7380(5) 0.2451(2) 0.049(3) Uani 1 1 d . . .
H4B H 0.1894 0.7550 0.2651 0.059 Uiso 1 1 calc R . .
C5B C 0.0575(10) 0.7074(5) 0.2491(2) 0.050(3) Uani 1 1 d . . .
H5B H 0.0257 0.7019 0.2721 0.060 Uiso 1 1 calc R . .
C6B C 0.0028(8) 0.6836(4) 0.2190(2) 0.048(3) Uani 1 1 d . . .
C7B C -0.1069(7) 0.6461(5) 0.2228(3) 0.058(4) Uani 1 1 d . . .
H7B1 H -0.1382 0.6495 0.2472 0.070 Uiso 1 1 calc R . .
H7B2 H -0.1682 0.6584 0.2062 0.070 Uiso 1 1 calc R . .
C8B C -0.0281(13) 0.5615(6) 0.1901(7) 0.184(12) Uani 1 1 d . . .
H8B1 H -0.0727 0.5713 0.1686 0.221 Uiso 1 1 calc R . .
H8B2 H -0.0484 0.5239 0.1948 0.221 Uiso 1 1 calc R . .
C9B C 0.0831(15) 0.5587(5) 0.1784(3) 0.095(6) Uani 1 1 d . . .
H9B1 H 0.1072 0.5213 0.1822 0.114 Uiso 1 1 calc R . .
H9B2 H 0.1294 0.5802 0.1953 0.114 Uiso 1 1 calc R . .
C10B C 0.2567(14) 0.5843(6) 0.1466(7) 0.229(15) Uani 1 1 d . . .
H10C H 0.2829 0.5657 0.1683 0.275 Uiso 1 1 calc R . .
H10D H 0.2959 0.5664 0.1264 0.275 Uiso 1 1 calc R . .
C11B C 0.3029(8) 0.6357(3) 0.1483(2) 0.030(2) Uani 1 1 d . . .
H11C H 0.3845 0.6351 0.1395 0.036 Uiso 1 1 calc R . .
H11D H 0.3046 0.6474 0.1733 0.036 Uiso 1 1 calc R . .
C12B C 0.2165(7) 0.7289(3) 0.14473(19) 0.0249(19) Uani 1 1 d . . .
H12C H 0.1689 0.7519 0.1291 0.030 Uiso 1 1 calc R . .
H12D H 0.2932 0.7464 0.1483 0.030 Uiso 1 1 calc R . .
C13B C 0.1155(13) 0.5260(4) 0.1192(3) 0.082(5) Uani 1 1 d . . .
H13C H 0.1841 0.5029 0.1234 0.098 Uiso 1 1 calc R . .
H13D H 0.0460 0.5061 0.1275 0.098 Uiso 1 1 calc R . .
C14B C 0.1045(15) 0.5322(4) 0.0832(4) 0.110(6) Uani 1 1 d . . .
H14C H 0.0473 0.5058 0.0743 0.132 Uiso 1 1 calc R . .
H14D H 0.1808 0.5241 0.0720 0.132 Uiso 1 1 calc R . .
C15B C 0.1359(9) 0.6065(4) 0.0399(3) 0.052(3) Uani 1 1 d . . .
H15C H 0.1380 0.5783 0.0216 0.062 Uiso 1 1 calc R . .
H15D H 0.2172 0.6134 0.0476 0.062 Uiso 1 1 calc R . .
C16B C 0.0847(8) 0.6576(4) 0.0237(2) 0.036(2) Uani 1 1 d . . .
H16C H 0.1331 0.6674 0.0029 0.043 Uiso 1 1 calc R . .
H16D H 0.0053 0.6494 0.0148 0.043 Uiso 1 1 calc R . .
C17B C 0.0759(7) 0.7064(3) 0.04803(18) 0.0216(19) Uani 1 1 d . . .
H17C H 0.1551 0.7156 0.0566 0.026 Uiso 1 1 calc R . .
H17D H 0.0466 0.7369 0.0340 0.026 Uiso 1 1 calc R . .
C18B C -0.1309(7) 0.7008(3) 0.0676(2) 0.029(2) Uani 1 1 d . . .
H18C H -0.1439 0.6730 0.0494 0.034 Uiso 1 1 calc R . .
H18D H -0.1450 0.7357 0.0562 0.034 Uiso 1 1 calc R . .
C19B C -0.2211(7) 0.6931(3) 0.0976(2) 0.028(2) Uani 1 1 d . . .
H19C H -0.3008 0.6933 0.0874 0.034 Uiso 1 1 calc R . .
H19D H -0.2083 0.6581 0.1089 0.034 Uiso 1 1 calc R . .
C20B C -0.3045(7) 0.7272(4) 0.1553(2) 0.030(2) Uani 1 1 d . . .
H20C H -0.2870 0.7503 0.1758 0.036 Uiso 1 1 calc R . .
H20D H -0.2985 0.6898 0.1633 0.036 Uiso 1 1 calc R . .
C21B C -0.4333(7) 0.7381(4) 0.1427(2) 0.032(2) Uani 1 1 d . . .
H21C H -0.4498 0.7150 0.1220 0.039 Uiso 1 1 calc R . .
H21D H -0.4871 0.7273 0.1620 0.039 Uiso 1 1 calc R . .
C22B C -0.4620(8) 0.7966(4) 0.1322(2) 0.033(2) Uani 1 1 d . . .
C23B C -0.4316(7) 0.8682(4) 0.0864(2) 0.034(2) Uani 1 1 d . . .
H23C H -0.4913 0.8621 0.0679 0.041 Uiso 1 1 calc R . .
H23D H -0.4683 0.8886 0.1059 0.041 Uiso 1 1 calc R . .
C24B C -0.3292(7) 0.8996(3) 0.0710(2) 0.026(2) Uani 1 1 d . . .
H24C H -0.3531 0.9371 0.0673 0.031 Uiso 1 1 calc R . .
H24D H -0.3071 0.8845 0.0477 0.031 Uiso 1 1 calc R . .
C25B C -0.2530(7) 0.9281(3) 0.1308(2) 0.027(2) Uani 1 1 d . . .
H25A H -0.2477 0.9668 0.1265 0.032 Uiso 1 1 calc R . .
H25B H -0.3341 0.9198 0.1381 0.032 Uiso 1 1 calc R . .
C26B C -0.1680(8) 0.9125(3) 0.1609(2) 0.032(2) Uani 1 1 d . . .
H26C H -0.0879 0.9246 0.1550 0.039 Uiso 1 1 calc R . .
H26D H -0.1920 0.9300 0.1833 0.039 Uiso 1 1 calc R . .
C27B C -0.0516(8) 0.8318(4) 0.1779(2) 0.035(2) Uani 1 1 d . . .
H27C H -0.0548 0.7925 0.1791 0.043 Uiso 1 1 calc R . .
H27D H -0.0366 0.8452 0.2022 0.043 Uiso 1 1 calc R . .
C28B C 0.0496(7) 0.8479(3) 0.1541(2) 0.028(2) Uani 1 1 d . . .
C29B C 0.1485(9) 0.8757(4) 0.1689(2) 0.040(2) Uani 1 1 d . . .
H29B H 0.1517 0.8812 0.1938 0.048 Uiso 1 1 calc R . .
C30B C 0.2307(7) 0.8893(3) 0.1114(3) 0.041(2) Uani 1 1 d . . .
H30B H 0.2902 0.9042 0.0969 0.049 Uiso 1 1 calc R . .
C31B C 0.1353(7) 0.8620(3) 0.0947(2) 0.0256(19) Uani 1 1 d . . .
C32B C 0.0474(7) 0.8395(3) 0.1165(2) 0.0246(19) Uani 1 1 d . . .
C33B C 0.2390(8) 0.8947(4) 0.1480(3) 0.044(3) Uani 1 1 d . . .
H33B H 0.3054 0.9111 0.1584 0.053 Uiso 1 1 calc R . .
C34B C 0.1270(8) 0.8581(4) 0.0547(2) 0.034(2) Uani 1 1 d . . .
H34C H 0.0914 0.8235 0.0483 0.041 Uiso 1 1 calc R . .
H34D H 0.2067 0.8591 0.0445 0.041 Uiso 1 1 calc R . .
C35B C -0.0818(8) 0.8965(4) 0.0446(2) 0.033(2) Uani 1 1 d . . .
H35C H -0.1247 0.9113 0.0240 0.040 Uiso 1 1 calc R . .
H35D H -0.1011 0.8582 0.0464 0.040 Uiso 1 1 calc R . .
C36B C -0.1210(7) 0.9247(3) 0.07836(19) 0.028(2) Uani 1 1 d . . .
H36C H -0.0548 0.9260 0.0952 0.034 Uiso 1 1 calc R . .
H36D H -0.1427 0.9618 0.0725 0.034 Uiso 1 1 calc R . .
Cl1A Cl 0.36301(18) 0.77518(9) 0.54120(5) 0.0336(5) Uani 1 1 d . . .
O11A O 0.3133(5) 0.7877(3) 0.50635(14) 0.0430(17) Uani 1 1 d . . .
O12A O 0.4878(5) 0.7636(2) 0.53767(14) 0.0343(15) Uani 1 1 d . . .
O13A O 0.3027(6) 0.7290(3) 0.55724(18) 0.0529(18) Uani 1 1 d . . .
O14A O 0.3484(5) 0.8211(3) 0.56522(15) 0.0457(17) Uani 1 1 d . . .
Cl2A Cl 0.4780(3) 0.40567(12) 0.28193(7) 0.0659(8) Uani 1 1 d . . .
O21A O 0.5829(10) 0.4075(8) 0.2652(2) 0.218(9) Uani 1 1 d . . .
O22A O 0.4879(5) 0.4215(2) 0.31878(14) 0.0377(15) Uani 1 1 d . . .
O23A O 0.4184(13) 0.3525(4) 0.2814(2) 0.138(5) Uani 1 1 d . . .
O24A O 0.3919(7) 0.4418(3) 0.2639(2) 0.081(3) Uani 1 1 d . . .
Cl3A Cl 0.7579(2) 0.95829(10) 0.51054(7) 0.0454(6) Uani 1 1 d . . .
O31A O 0.6574(6) 0.9903(3) 0.50103(17) 0.061(2) Uani 1 1 d . . .
O32A O 0.7382(8) 0.9290(4) 0.5424(3) 0.121(4) Uani 1 1 d . . .
O33A O 0.8563(7) 0.9937(3) 0.5175(2) 0.083(3) Uani 1 1 d . . .
O34A O 0.7924(9) 0.9234(4) 0.4832(3) 0.116(4) Uani 1 1 d . . .
Cl4A Cl 0.5417(3) 0.93454(11) 0.64581(9) 0.0708(9) Uani 1 1 d . . .
O41A O 0.5007(5) 0.8988(3) 0.61797(16) 0.0455(16) Uani 1 1 d . . .
O42A O 0.4801(7) 0.9853(3) 0.64293(19) 0.066(2) Uani 1 1 d . . .
O43A O 0.6616(8) 0.9427(4) 0.6452(4) 0.150(5) Uani 1 1 d . . .
O44A O 0.5137(10) 0.9114(4) 0.6820(2) 0.119(4) Uani 1 1 d . . .
Cl1B Cl -0.07604(19) 0.77378(9) -0.04157(5) 0.0314(5) Uani 1 1 d . . .
O11B O -0.1245(6) 0.7864(3) -0.00742(14) 0.0440(17) Uani 1 1 d . . .
O12B O 0.0512(5) 0.7606(2) -0.03811(14) 0.0360(15) Uani 1 1 d . . .
O13B O -0.1364(5) 0.7292(2) -0.05838(17) 0.0464(17) Uani 1 1 d . . .
O14B O -0.0878(5) 0.8208(2) -0.06510(14) 0.0420(17) Uani 1 1 d . . .
Cl2B Cl 0.0206(3) 0.39999(19) 0.22065(6) 0.0940(14) Uani 1 1 d . . .
O21B O -0.0750(10) 0.4377(10) 0.2362(3) 0.236(10) Uani 1 1 d . . .
O22B O 0.0420(5) 0.4219(3) 0.18604(15) 0.0527(19) Uani 1 1 d . . .
O23B O -0.0280(13) 0.3528(6) 0.2198(3) 0.212(10) Uani 1 1 d . . .
O24B O 0.1188(7) 0.4072(5) 0.24435(18) 0.100(4) Uani 1 1 d . . .
Cl3B Cl 0.3197(2) 0.95959(9) -0.01317(6) 0.0368(6) Uani 1 1 d . . .
O31B O 0.2160(6) 0.9917(3) -0.00468(15) 0.055(2) Uani 1 1 d . . .
O32B O 0.3006(6) 0.9290(4) -0.04553(19) 0.081(3) Uani 1 1 d . . .
O33B O 0.4181(6) 0.9945(3) -0.01947(19) 0.066(2) Uani 1 1 d . . .
O34B O 0.3495(7) 0.9253(3) 0.0164(2) 0.080(3) Uani 1 1 d . . .
Cl4B Cl 0.1263(3) 0.93115(10) -0.14447(6) 0.0479(7) Uani 1 1 d . . .
O41B O 0.0776(5) 0.8974(2) -0.11769(15) 0.0408(15) Uani 1 1 d . . .
O42B O 0.2481(7) 0.9413(3) -0.1361(3) 0.120(4) Uani 1 1 d . . .
O43B O 0.0602(7) 0.9814(3) -0.14655(17) 0.0565(19) Uani 1 1 d . . .
O44B O 0.1181(13) 0.9040(3) -0.17812(19) 0.137(5) Uani 1 1 d . . .
O1WA O 0.4854(6) 0.9066(3) 0.53550(15) 0.0446(17) Uani 1 1 d . . .
O1WB O 0.0476(6) 0.9084(2) -0.03834(15) 0.0413(16) Uani 1 1 d . . .
O2WA O 0.5600(5) 1.0012(2) 0.42522(15) 0.0360(15) Uani 1 1 d . . .
O2WB O 0.1185(5) 1.0021(2) 0.07048(15) 0.0382(15) Uani 1 1 d . . .
O3WA O 0.5019(8) 0.5274(3) 0.2298(2) 0.092(3) Uani 1 1 d . . .
O3WB O -0.2571(8) 0.5356(6) 0.2517(2) 0.142(5) Uani 1 1 d . . .
O4W O 0.1369(9) 0.5222(4) 0.2633(2) 0.114(4) Uani 1 1 d . . .

loop_
_atom_site_aniso_label
_atom_site_aniso_U_11
_atom_site_aniso_U_22
_atom_site_aniso_U_33
_atom_site_aniso_U_23
_atom_site_aniso_U_13
_atom_site_aniso_U_12
Cu1A 0.0282(7) 0.0226(7) 0.0179(6) -0.0017(6) 0.0008(5) -0.0002(5)
Cu2A 0.0212(7) 0.0264(7) 0.0217(6) -0.0011(6) -0.0017(5) -0.0005(5)
O1A 0.024(3) 0.027(3) 0.021(3) 0.000(2) 0.003(2) -0.001(3)
O2A 0.026(3) 0.023(3) 0.019(3) -0.005(2) -0.005(2) -0.004(3)
N1A 0.033(4) 0.037(5) 0.038(4) -0.011(4) -0.004(3) -0.004(4)
N2A 0.023(4) 0.026(4) 0.038(4) -0.005(3) -0.006(3) -0.004(3)
N3A 0.037(4) 0.029(4) 0.017(3) 0.004(3) -0.008(3) 0.003(4)
N4A 0.032(4) 0.024(4) 0.023(4) -0.013(3) 0.007(3) -0.001(3)
N5A 0.017(4) 0.025(4) 0.016(3) -0.001(3) -0.001(3) -0.004(3)
N6A 0.015(4) 0.026(4) 0.023(4) -0.006(3) -0.001(3) -0.001(3)
N7A 0.031(4) 0.034(4) 0.030(4) -0.002(3) -0.003(3) -0.004(4)
N8A 0.024(4) 0.033(4) 0.029(4) 0.000(3) -0.003(3) -0.005(3)
N9A 0.023(4) 0.027(4) 0.031(4) -0.005(3) -0.001(3) 0.004(3)
N10A 0.033(4) 0.026(4) 0.015(3) -0.002(3) -0.005(3) -0.002(4)
C1A 0.027(5) 0.025(5) 0.022(5) -0.003(4) -0.005(4) 0.007(4)
C2A 0.027(5) 0.031(5) 0.012(4) 0.004(4) 0.005(3) 0.002(4)
C3A 0.033(5) 0.053(7) 0.034(5) 0.006(5) 0.009(4) 0.008(5)
C4A 0.044(7) 0.059(7) 0.018(5) 0.003(4) -0.001(4) 0.004(6)
C5A 0.039(6) 0.037(6) 0.026(5) -0.003(4) 0.002(4) 0.005(5)
C6A 0.037(5) 0.022(5) 0.028(5) -0.007(4) 0.003(4) 0.008(4)
C7A 0.041(5) 0.039(6) 0.026(5) -0.013(4) -0.009(4) 0.009(5)
C8A 0.024(5) 0.043(6) 0.021(4) -0.004(4) 0.001(3) -0.002(4)
C9A 0.030(5) 0.033(5) 0.016(4) 0.000(4) 0.002(3) -0.004(4)
C10A 0.025(5) 0.041(6) 0.023(5) 0.002(4) -0.005(3) 0.009(5)
C11A 0.017(4) 0.030(5) 0.038(5) 0.005(4) 0.003(4) -0.005(4)
C12A 0.021(4) 0.025(5) 0.032(5) 0.009(4) -0.005(3) -0.003(4)
C13A 0.041(5) 0.027(5) 0.046(6) -0.001(5) 0.008(4) 0.003(4)
C14A 0.044(6) 0.021(5) 0.026(5) -0.004(4) -0.004(4) 0.005(4)
C15A 0.050(6) 0.024(5) 0.025(5) 0.009(4) -0.005(4) 0.002(5)
C16A 0.050(6) 0.021(5) 0.013(4) 0.006(4) -0.011(4) 0.006(4)
C17A 0.035(5) 0.032(5) 0.020(5) -0.002(4) 0.000(4) -0.003(4)
C18A 0.036(5) 0.024(5) 0.020(5) -0.007(4) 0.000(4) -0.002(4)
C19A 0.040(6) 0.023(5) 0.020(4) 0.001(4) 0.008(4) -0.006(4)
C20A 0.033(5) 0.037(6) 0.021(5) -0.001(4) -0.002(4) -0.008(5)
C21A 0.032(5) 0.050(6) 0.021(5) -0.007(4) -0.020(4) 0.009(5)
C22A 0.028(5) 0.047(6) 0.036(5) -0.010(4) -0.013(4) -0.001(5)
C23A 0.037(6) 0.032(6) 0.044(6) -0.006(5) 0.008(4) 0.001(5)
C24A 0.038(6) 0.034(6) 0.031(5) -0.009(4) 0.006(4) 0.014(5)
C25A 0.039(6) 0.038(6) 0.032(5) 0.007(4) -0.005(4) 0.004(5)
C26A 0.036(5) 0.019(5) 0.032(5) 0.007(4) -0.004(4) -0.009(4)
C27A 0.035(5) 0.034(5) 0.011(4) -0.002(4) 0.001(3) 0.003(4)
C28A 0.028(5) 0.028(5) 0.022(5) 0.003(4) 0.008(4) 0.006(4)
C29A 0.037(6) 0.039(6) 0.032(5) -0.012(4) -0.001(4) -0.009(5)
C30A 0.033(6) 0.034(6) 0.059(7) -0.007(5) 0.009(5) -0.002(5)
C31A 0.033(5) 0.028(5) 0.047(6) -0.012(5) -0.008(5) -0.004(4)
C32A 0.021(5) 0.026(5) 0.026(5) -0.004(4) -0.001(3) -0.004(4)
C33A 0.021(5) 0.017(4) 0.025(5) -0.003(4) 0.007(3) -0.001(4)
C34A 0.041(6) 0.030(6) 0.036(5) 0.006(4) -0.016(4) -0.001(5)
C35A 0.041(6) 0.022(5) 0.025(5) 0.002(4) -0.004(4) 0.000(4)
C36A 0.028(5) 0.028(5) 0.024(5) -0.002(4) -0.007(4) 0.004(4)
Cu1B 0.0359(7) 0.0275(7) 0.0234(6) 0.0049(6) -0.0108(5) -0.0070(6)
Cu2B 0.0220(7) 0.0272(7) 0.0208(6) 0.0007(5) 0.0013(5) -0.0016(6)
O1B 0.029(3) 0.056(4) 0.023(3) 0.008(3) -0.007(3) -0.009(3)
O2B 0.025(3) 0.023(3) 0.025(3) -0.006(2) -0.003(2) 0.003(3)
N1B 0.148(13) 0.28(2) 0.140(12) -0.183(14) 0.102(10) -0.152(14)
N2B 0.036(5) 0.030(5) 0.059(5) 0.007(4) -0.031(4) -0.017(4)
N3B 0.026(4) 0.022(4) 0.017(3) -0.003(3) 0.006(3) 0.001(3)
N4B 0.079(6) 0.017(4) 0.052(5) 0.000(4) -0.036(5) -0.001(4)
N5B 0.037(4) 0.020(4) 0.014(3) 0.000(3) -0.004(3) 0.000(3)
N6B 0.029(4) 0.039(5) 0.016(4) -0.006(3) 0.003(3) -0.008(4)
N7B 0.032(4) 0.022(4) 0.031(4) -0.001(3) 0.003(3) -0.004(4)
N8B 0.034(4) 0.034(5) 0.022(4) 0.007(3) -0.002(3) 0.000(4)
N9B 0.025(4) 0.032(4) 0.012(3) -0.008(3) 0.004(3) -0.001(3)
N10B 0.041(5) 0.025(4) 0.037(4) -0.007(3) 0.007(3) -0.013(4)
C1B 0.034(5) 0.046(6) 0.014(4) 0.008(4) 0.005(4) 0.002(5)
C2B 0.033(5) 0.023(5) 0.016(4) -0.006(4) -0.001(3) 0.016(4)
C3B 0.065(7) 0.021(5) 0.033(6) -0.005(4) -0.012(5) 0.011(5)
C4B 0.060(7) 0.060(8) 0.028(6) -0.012(5) -0.011(5) 0.014(6)
C5B 0.063(8) 0.076(9) 0.011(5) 0.007(5) 0.001(4) 0.034(7)
C6B 0.040(6) 0.076(8) 0.029(5) 0.019(5) -0.007(4) 0.011(6)
C7B 0.010(5) 0.109(10) 0.056(7) 0.057(7) 0.008(4) -0.003(6)
C8B 0.085(12) 0.084(12) 0.38(3) 0.157(17) 0.125(17) 0.062(10)
C9B 0.191(17) 0.061(9) 0.033(7) 0.025(6) 0.020(7) 0.086(10)
C10B 0.118(13) 0.092(12) 0.48(3) 0.191(18) -0.219(19) -0.083(11)
C11B 0.037(5) 0.029(5) 0.023(5) 0.005(4) 0.007(4) -0.002(5)
C12B 0.032(5) 0.025(5) 0.017(4) 0.000(4) 0.000(3) -0.002(4)
C13B 0.142(12) 0.059(8) 0.044(7) 0.018(6) 0.035(7) 0.064(8)
C14B 0.193(16) 0.023(6) 0.114(11) 0.020(7) -0.130(11) -0.008(8)
C15B 0.050(7) 0.023(6) 0.083(8) -0.016(6) -0.014(6) 0.003(5)
C16B 0.037(6) 0.042(6) 0.030(5) -0.008(4) 0.002(4) -0.008(5)
C17B 0.029(5) 0.020(5) 0.016(4) 0.002(4) 0.007(3) 0.001(4)
C18B 0.030(5) 0.026(5) 0.030(5) -0.001(4) -0.004(4) -0.010(4)
C19B 0.022(5) 0.040(6) 0.023(5) 0.012(4) -0.011(3) -0.001(4)
C20B 0.023(5) 0.036(5) 0.030(5) 0.010(4) 0.004(4) -0.001(4)
C21B 0.019(5) 0.049(6) 0.030(5) -0.006(4) -0.002(4) -0.016(5)
C22B 0.032(6) 0.042(6) 0.024(5) 0.005(4) 0.009(4) -0.002(5)
C23B 0.025(5) 0.037(6) 0.039(5) -0.004(4) 0.002(4) 0.008(5)
C24B 0.026(5) 0.032(5) 0.018(4) 0.004(4) -0.011(3) -0.010(4)
C25B 0.022(5) 0.028(5) 0.030(5) -0.003(4) 0.001(4) -0.003(4)
C26B 0.047(6) 0.028(5) 0.023(5) -0.004(4) 0.000(4) -0.006(5)
C27B 0.038(6) 0.039(6) 0.029(5) 0.006(4) -0.010(4) -0.011(5)
C28B 0.017(4) 0.032(5) 0.036(5) 0.015(4) -0.001(4) -0.004(4)
C29B 0.049(7) 0.033(6) 0.037(6) 0.006(5) -0.009(5) -0.003(5)
C30B 0.022(5) 0.025(5) 0.077(8) 0.007(5) -0.007(5) 0.003(4)
C31B 0.032(5) 0.010(4) 0.036(5) 0.007(4) 0.009(4) 0.004(4)
C32B 0.022(5) 0.019(5) 0.033(5) -0.003(4) -0.003(4) 0.006(4)
C33B 0.025(6) 0.038(6) 0.068(8) 0.007(5) -0.016(5) -0.011(5)
C34B 0.023(5) 0.023(5) 0.057(6) -0.001(4) 0.010(4) 0.002(4)
C35B 0.035(6) 0.036(6) 0.029(5) 0.008(4) 0.008(4) 0.000(5)
C36B 0.037(5) 0.029(5) 0.019(4) -0.005(4) -0.006(4) -0.002(4)
Cl1A 0.0328(13) 0.0404(14) 0.0275(11) -0.0078(10) -0.0011(9) 0.0053(11)
O11A 0.052(4) 0.051(4) 0.026(3) 0.001(3) -0.007(3) 0.018(4)
O12A 0.026(3) 0.048(4) 0.028(3) -0.002(3) 0.000(3) 0.002(3)
O13A 0.045(4) 0.035(4) 0.079(5) 0.024(4) -0.003(4) -0.009(4)
O14A 0.047(4) 0.053(5) 0.038(4) -0.017(3) 0.001(3) -0.007(3)
Cl2A 0.103(3) 0.0592(19) 0.0351(15) -0.0132(13) -0.0048(14) 0.0062(18)
O21A 0.118(9) 0.50(3) 0.039(5) -0.004(10) 0.036(6) 0.154(13)
O22A 0.041(4) 0.048(4) 0.024(3) -0.014(3) -0.003(3) -0.001(3)
O23A 0.292(16) 0.059(6) 0.062(6) -0.003(5) -0.024(8) 0.014(8)
O24A 0.096(6) 0.079(6) 0.067(5) 0.027(5) -0.049(5) -0.022(5)
Cl3A 0.0474(15) 0.0336(14) 0.0553(16) -0.0003(13) -0.0199(12) 0.0049(13)
O31A 0.071(5) 0.057(5) 0.055(5) 0.019(4) -0.011(4) 0.032(4)
O32A 0.073(6) 0.128(9) 0.161(9) 0.113(8) 0.020(6) 0.014(6)
O33A 0.088(6) 0.075(6) 0.085(6) -0.007(5) -0.030(5) -0.047(5)
O34A 0.115(8) 0.099(8) 0.133(8) -0.097(7) -0.063(6) 0.060(6)
Cl4A 0.076(2) 0.0330(15) 0.104(2) 0.0093(16) -0.0487(17) -0.0082(16)
O41A 0.047(4) 0.045(4) 0.045(4) -0.009(3) -0.009(3) -0.004(3)
O42A 0.091(6) 0.024(4) 0.083(5) 0.004(4) -0.031(4) -0.004(4)
O43A 0.051(6) 0.072(7) 0.328(16) 0.003(8) -0.088(8) -0.016(5)
O44A 0.206(11) 0.110(8) 0.042(5) 0.002(5) -0.071(6) 0.012(8)
Cl1B 0.0360(13) 0.0336(13) 0.0246(11) 0.0003(10) -0.0017(9) 0.0027(11)
O11B 0.060(4) 0.048(4) 0.025(3) -0.002(3) 0.009(3) 0.012(4)
O12B 0.028(3) 0.045(4) 0.035(3) 0.014(3) -0.007(3) 0.009(3)
O13B 0.034(4) 0.035(4) 0.070(4) -0.015(3) -0.003(3) -0.004(3)
O14B 0.051(4) 0.049(4) 0.026(3) 0.015(3) -0.017(3) -0.003(3)
Cl2B 0.0510(18) 0.211(4) 0.0197(14) 0.0011(18) -0.0042(11) -0.063(2)
O21B 0.084(8) 0.52(3) 0.106(9) -0.105(15) 0.036(7) -0.011(14)
O22B 0.038(4) 0.087(6) 0.032(4) -0.008(4) -0.004(3) 0.005(4)
O23B 0.265(15) 0.243(15) 0.127(9) 0.152(10) -0.150(10) -0.234(14)
O24B 0.072(6) 0.182(10) 0.047(5) 0.024(5) -0.019(4) -0.075(6)
Cl3B 0.0436(14) 0.0317(13) 0.0351(13) 0.0024(11) 0.0115(10) 0.0023(12)
O31B 0.062(5) 0.066(5) 0.038(4) -0.011(4) 0.002(3) 0.028(4)
O32B 0.053(5) 0.121(7) 0.068(5) -0.067(5) -0.011(4) 0.021(5)
O33B 0.070(5) 0.064(5) 0.065(5) -0.021(4) 0.035(4) -0.024(4)
O34B 0.098(7) 0.062(6) 0.081(5) 0.042(5) 0.029(5) 0.027(5)
Cl4B 0.0785(19) 0.0306(13) 0.0345(13) 0.0004(11) 0.0186(12) -0.0014(14)
O41B 0.036(4) 0.040(4) 0.046(4) 0.019(3) 0.007(3) -0.004(3)
O42B 0.048(5) 0.044(5) 0.268(13) 0.016(7) 0.026(6) -0.015(4)
O43B 0.088(5) 0.032(4) 0.050(4) 0.013(3) 0.005(4) 0.012(4)
O44B 0.329(16) 0.060(6) 0.021(4) 0.000(4) -0.014(6) 0.047(8)
O1WA 0.056(4) 0.042(4) 0.035(4) 0.001(3) -0.004(3) -0.002(3)
O1WB 0.058(4) 0.033(4) 0.032(3) 0.000(3) 0.003(3) 0.004(3)
O2WA 0.047(4) 0.023(3) 0.039(4) 0.001(3) 0.007(3) -0.005(3)
O2WB 0.037(4) 0.033(4) 0.044(4) -0.002(3) 0.001(3) -0.006(3)
O3WA 0.108(7) 0.075(6) 0.092(6) 0.003(5) 0.060(5) 0.001(5)
O3WB 0.080(7) 0.267(17) 0.080(7) -0.034(7) 0.040(5) -0.026(8)
O4W 0.156(9) 0.132(9) 0.055(5) 0.038(5) -0.062(5) -0.093(7)

loop_
_atom_type_symbol
_atom_type_description
_atom_type_scat_dispersion_real
_atom_type_scat_dispersion_imag
_atom_type_scat_source
C C 0.0181 0.0091 'International Tables Vol C Tables 4.2.6.8 and 6.1.1.4'
H H 0.0000 0.0000 'International Tables Vol C Tables 4.2.6.8 and 6.1.1.4'
N N 0.0311 0.0180 'International Tables Vol C Tables 4.2.6.8 and 6.1.1.4'
O O 0.0492 0.0322 'International Tables Vol C Tables 4.2.6.8 and 6.1.1.4'
Cl Cl 0.3639 0.7018 'International Tables Vol C Tables 4.2.6.8 and 6.1.1.4'
Cu Cu -1.9646 0.5888 'International Tables Vol C Tables 4.2.6.8 and 6.1.1.4'

loop_
_geom_angle_atom_site_label_1
_geom_angle_atom_site_label_2
_geom_angle_atom_site_label_3
_geom_angle
_geom_angle_site_symmetry_1
_geom_angle_site_symmetry_3
_geom_angle_publ_flag
O1A Cu1A N4A 156.2(2) . . ?
O1A Cu1A N5A 89.2(2) . . ?
N4A Cu1A N5A 90.1(2) . . ?
O1A Cu1A N2A 97.1(2) . . ?
N4A Cu1A N2A 83.2(3) . . ?
N5A Cu1A N2A 173.2(3) . . ?
O1A Cu1A N3A 89.3(2) . . ?
N4A Cu1A N3A 114.3(3) . . ?
N5A Cu1A N3A 99.7(2) . . ?
N2A Cu1A N3A 82.8(3) . . ?
O2A Cu2A N7A 157.4(2) . . ?
O2A Cu2A N6A 90.0(2) . . ?
N7A Cu2A N6A 89.3(3) . . ?
O2A Cu2A N9A 96.2(2) . . ?
N7A Cu2A N9A 84.0(3) . . ?
N6A Cu2A N9A 173.3(3) . . ?
O2A Cu2A N8A 88.9(2) . . ?
N7A Cu2A N8A 113.4(3) . . ?
N6A Cu2A N8A 99.7(2) . . ?
N9A Cu2A N8A 83.2(2) . . ?
C1A O1A Cu1A 124.9(5) . . ?
C33A O2A Cu2A 124.5(5) . . ?
C7A N1A C8A 115.6(6) . . ?
C13A N2A C9A 110.7(6) . . ?
C13A N2A C10A 108.9(6) . . ?
C9A N2A C10A 106.9(6) . . ?
C13A N2A Cu1A 104.9(5) . . ?
C9A N2A Cu1A 118.8(5) . . ?
C10A N2A Cu1A 106.2(5) . . ?
C12A N3A C11A 112.6(6) . . ?
C12A N3A Cu1A 110.4(5) . . ?
C11A N3A Cu1A 106.9(5) . . ?
C15A N4A C14A 109.6(6) . . ?
C15A N4A Cu1A 116.1(5) . . ?
C14A N4A Cu1A 111.9(4) . . ?
C18A N5A C17A 110.5(6) . . ?
C18A N5A Cu1A 122.0(5) . . ?
C17A N5A Cu1A 110.7(5) . . ?
C20A N6A C19A 110.3(6) . . ?
C20A N6A Cu2A 110.5(5) . . ?
C19A N6A Cu2A 121.0(4) . . ?
C22A N7A C23A 111.8(7) . . ?
C22A N7A Cu2A 112.5(5) . . ?
C23A N7A Cu2A 112.6(5) . . ?
C27A N8A C26A 116.1(6) . . ?
C27A N8A Cu2A 108.4(5) . . ?
C26A N8A Cu2A 105.1(4) . . ?
C36A N9A C24A 109.6(6) . . ?
C36A N9A C25A 108.3(6) . . ?
C24A N9A C25A 109.5(6) . . ?
C36A N9A Cu2A 118.9(5) . . ?
C24A N9A Cu2A 104.5(5) . . ?
C25A N9A Cu2A 105.7(5) . . ?
C35A N10A C34A 117.0(6) . . ?
O1A C1A C6A 119.8(7) . . ?
O1A C1A C2A 120.6(7) . . ?
C6A C1A C2A 119.6(7) . . ?
C3A C2A C1A 118.2(7) . . ?
C3A C2A C12A 120.3(8) . . ?
C1A C2A C12A 121.5(7) . . ?
C2A C3A C4A 121.4(9) . . ?
C5A C4A C3A 119.9(8) . . ?
C4A C5A C6A 120.4(8) . . ?
C5A C6A C1A 120.1(8) . . ?
C5A C6A C7A 119.8(7) . . ?
C1A C6A C7A 120.0(7) . . ?
N1A C7A C6A 112.3(7) . . ?
C9A C8A N1A 111.9(6) . . ?
N2A C9A C8A 110.5(6) . . ?
N2A C10A C11A 109.6(6) . . ?
N3A C11A C10A 111.0(6) . . ?
N3A C12A C2A 111.7(7) . . ?
C14A C13A N2A 111.4(7) . . ?
C13A C14A N4A 109.4(6) . . ?
N4A C15A C16A 113.0(7) . . ?
C15A C16A C17A 114.3(6) . . ?
N5A C17A C16A 113.6(7) . . ?
N5A C18A C19A 115.8(6) . . ?
C18A C19A N6A 112.9(6) . . ?
N6A C20A C21A 114.5(6) . . ?
C22A C21A C20A 113.1(8) . . ?
N7A C22A C21A 113.4(7) . . ?
N7A C23A C24A 107.9(7) . . ?
N9A C24A C23A 111.0(6) . . ?
N9A C25A C26A 108.5(7) . . ?
N8A C26A C25A 112.5(7) . . ?
N8A C27A C28A 111.0(6) . . ?
C29A C28A C33A 117.0(8) . . ?
C29A C28A C27A 121.4(7) . . ?
C33A C28A C27A 121.5(7) . . ?
C28A C29A C30A 123.1(8) . . ?
C31A C30A C29A 117.8(9) . . ?
C30A C31A C32A 121.8(8) . . ?
C31A C32A C33A 118.7(7) . . ?
C31A C32A C34A 119.5(7) . . ?
C33A C32A C34A 121.6(7) . . ?
O2A C33A C28A 120.4(7) . . ?
O2A C33A C32A 118.1(7) . . ?
C28A C33A C32A 121.4(7) . . ?
C32A C34A N10A 112.8(7) . . ?
N10A C35A C36A 110.9(7) . . ?
N9A C36A C35A 113.1(7) . . ?
O1B Cu1B N4B 156.4(3) . . ?
O1B Cu1B N5B 90.7(2) . . ?
N4B Cu1B N5B 90.0(3) . . ?
O1B Cu1B N2B 96.2(3) . . ?
N4B Cu1B N2B 83.3(3) . . ?
N5B Cu1B N2B 173.1(3) . . ?
O1B Cu1B N3B 90.2(2) . . ?
N4B Cu1B N3B 113.0(3) . . ?
N5B Cu1B N3B 99.0(2) . . ?
N2B Cu1B N3B 82.1(2) . . ?
O2B Cu2B N7B 155.9(2) . . ?
O2B Cu2B N6B 88.4(3) . . ?
N7B Cu2B N6B 90.1(3) . . ?
O2B Cu2B N9B 96.7(2) . . ?
N7B Cu2B N9B 84.5(3) . . ?
N6B Cu2B N9B 174.6(3) . . ?
O2B Cu2B N8B 90.9(2) . . ?
N7B Cu2B N8B 113.1(3) . . ?
N6B Cu2B N8B 98.3(2) . . ?
N9B Cu2B N8B 83.7(2) . . ?
C1B O1B Cu1B 124.3(5) . . ?
C32B O2B Cu2B 125.2(5) . . ?
C8B N1B C7B 134.2(15) . . ?
C9B N2B C13B 108.4(9) . . ?
C9B N2B C10B 107.6(12) . . ?
C13B N2B C10B 107.7(13) . . ?
C9B N2B Cu1B 121.5(7) . . ?
C13B N2B Cu1B 105.7(6) . . ?
C10B N2B Cu1B 105.3(6) . . ?
C11B N3B C12B 115.3(6) . . ?
C11B N3B Cu1B 108.6(5) . . ?
C12B N3B Cu1B 109.4(5) . . ?
C15B N4B C14B 112.1(10) . . ?
C15B N4B Cu1B 114.5(6) . . ?
C14B N4B Cu1B 111.4(7) . . ?
C17B N5B C18B 109.5(6) . . ?
C17B N5B Cu1B 112.1(5) . . ?
C18B N5B Cu1B 122.3(5) . . ?
C19B N6B C20B 109.4(6) . . ?
C19B N6B Cu2B 120.7(5) . . ?
C20B N6B Cu2B 110.7(5) . . ?
C22B N7B C23B 109.0(6) . . ?
C22B N7B Cu2B 114.3(5) . . ?
C23B N7B Cu2B 111.4(5) . . ?
C27B N8B C26B 111.5(7) . . ?
C27B N8B Cu2B 108.9(5) . . ?
C26B N8B Cu2B 106.5(4) . . ?
C36B N9B C24B 109.0(6) . . ?
C36B N9B C25B 108.5(6) . . ?
C24B N9B C25B 109.7(6) . . ?
C36B N9B Cu2B 119.3(5) . . ?
C24B N9B Cu2B 105.2(5) . . ?
C25B N9B Cu2B 104.8(5) . . ?
C34B N10B C35B 113.3(6) . . ?
O1B C1B C2B 122.6(7) . . ?
O1B C1B C6B 119.1(8) . . ?
C2B C1B C6B 118.3(8) . . ?
C3B C2B C1B 118.3(8) . . ?
C3B C2B C12B 120.6(8) . . ?
C1B C2B C12B 121.1(7) . . ?
C4B C3B C2B 122.9(10) . . ?
C5B C4B C3B 119.8(9) . . ?
C4B C5B C6B 120.5(9) . . ?
C5B C6B C1B 119.7(10) . . ?
C5B C6B C7B 121.9(9) . . ?
C1B C6B C7B 118.4(9) . . ?
N1B C7B C6B 114.4(9) . . ?
N1B C8B C9B 135(2) . . ?
C8B C9B N2B 127.9(15) . . ?
C11B C10B N2B 123.3(13) . . ?
C10B C11B N3B 113.3(8) . . ?
N3B C12B C2B 111.5(6) . . ?
C14B C13B N2B 120.8(9) . . ?
C13B C14B N4B 115.1(11) . . ?
N4B C15B C16B 112.5(8) . . ?
C17B C16B C15B 117.1(7) . . ?
N5B C17B C16B 113.7(7) . . ?
N5B C18B C19B 114.5(6) . . ?
N6B C19B C18B 112.0(7) . . ?
N6B C20B C21B 113.4(6) . . ?
C22B C21B C20B 116.0(7) . . ?
N7B C22B C21B 110.3(7) . . ?
C24B C23B N7B 109.1(7) . . ?
C23B C24B N9B 110.6(6) . . ?
C26B C25B N9B 111.2(6) . . ?
N8B C26B C25B 109.4(7) . . ?
N8B C27B C28B 113.9(7) . . ?
C32B C28B C29B 117.9(7) . . ?
C32B C28B C27B 122.1(7) . . ?
C29B C28B C27B 119.9(8) . . ?
C33B C29B C28B 122.2(9) . . ?
C33B C30B C31B 122.3(9) . . ?
C32B C31B C30B 118.5(8) . . ?
C32B C31B C34B 120.5(8) . . ?
C30B C31B C34B 121.0(8) . . ?
O2B C32B C31B 119.6(7) . . ?
O2B C32B C28B 120.2(7) . . ?
C31B C32B C28B 120.2(8) . . ?
C29B C33B C30B 118.7(9) . . ?
C31B C34B N10B 112.7(7) . . ?
C36B C35B N10B 111.3(7) . . ?
N9B C36B C35B 112.8(7) . . ?
O12A Cl1A O11A 109.8(3) . . ?
O12A Cl1A O14A 108.7(4) . . ?
O11A Cl1A O14A 109.8(4) . . ?
O12A Cl1A O13A 109.7(4) . . ?
O11A Cl1A O13A 110.7(4) . . ?
O14A Cl1A O13A 108.1(4) . . ?
O21A Cl2A O22A 111.5(6) . . ?
O21A Cl2A O23A 115.3(9) . . ?
O22A Cl2A O23A 107.0(4) . . ?
O21A Cl2A O24A 110.5(7) . . ?
O22A Cl2A O24A 108.6(5) . . ?
O23A Cl2A O24A 103.6(6) . . ?
O34A Cl3A O32A 109.8(7) . . ?
O34A Cl3A O31A 112.8(5) . . ?
O32A Cl3A O31A 111.7(5) . . ?
O34A Cl3A O33A 107.2(6) . . ?
O32A Cl3A O33A 106.6(6) . . ?
O31A Cl3A O33A 108.5(5) . . ?
O43A Cl4A O41A 113.4(7) . . ?
O43A Cl4A O42A 110.3(6) . . ?
O41A Cl4A O42A 109.3(4) . . ?
O43A Cl4A O44A 106.2(7) . . ?
O41A Cl4A O44A 110.0(5) . . ?
O42A Cl4A O44A 107.5(6) . . ?
O11B Cl1B O13B 112.0(4) . . ?
O11B Cl1B O14B 109.0(4) . . ?
O13B Cl1B O14B 108.0(4) . . ?
O11B Cl1B O12B 110.2(4) . . ?
O13B Cl1B O12B 109.1(4) . . ?
O14B Cl1B O12B 108.5(4) . . ?
O23B Cl2B O22B 113.4(6) . . ?
O23B Cl2B O24B 117.2(7) . . ?
O22B Cl2B O24B 112.4(4) . . ?
O23B Cl2B O21B 105.2(10) . . ?
O22B Cl2B O21B 103.1(8) . . ?
O24B Cl2B O21B 103.7(7) . . ?
O33B Cl3B O34B 107.7(5) . . ?
O33B Cl3B O32B 107.4(5) . . ?
O34B Cl3B O32B 111.3(5) . . ?
O33B Cl3B O31B 109.3(4) . . ?
O34B Cl3B O31B 110.5(4) . . ?
O32B Cl3B O31B 110.5(4) . . ?
O41B Cl4B O44B 108.3(5) . . ?
O41B Cl4B O42B 109.0(5) . . ?
O44B Cl4B O42B 109.6(8) . . ?
O41B Cl4B O43B 110.2(4) . . ?
O44B Cl4B O43B 109.0(5) . . ?
O42B Cl4B O43B 110.7(5) . . ?

loop_
_geom_bond_atom_site_label_1
_geom_bond_atom_site_label_2
_geom_bond_distance
_geom_bond_site_symmetry_2
_geom_bond_publ_flag
Cu1A O1A 1.966(5) . ?
Cu1A N4A 2.024(6) . ?
Cu1A N5A 2.059(6) . ?
Cu1A N2A 2.117(7) . ?
Cu1A N3A 2.228(7) . ?
Cu2A O2A 1.950(5) . ?
Cu2A N7A 2.039(7) . ?
Cu2A N6A 2.050(6) . ?
Cu2A N9A 2.097(7) . ?
Cu2A N8A 2.261(6) . ?
O1A C1A 1.345(9) . ?
O2A C33A 1.334(9) . ?
N1A C7A 1.514(10) . ?
N1A C8A 1.528(9) . ?
N2A C13A 1.480(10) . ?
N2A C9A 1.490(9) . ?
N2A C10A 1.516(10) . ?
N3A C12A 1.470(10) . ?
N3A C11A 1.497(10) . ?
N4A C15A 1.481(10) . ?
N4A C14A 1.507(9) . ?
N5A C18A 1.479(9) . ?
N5A C17A 1.494(9) . ?
N6A C20A 1.472(9) . ?
N6A C19A 1.533(9) . ?
N7A C22A 1.468(10) . ?
N7A C23A 1.513(11) . ?
N8A C27A 1.447(10) . ?
N8A C26A 1.475(10) . ?
N9A C36A 1.477(10) . ?
N9A C24A 1.505(10) . ?
N9A C25A 1.526(10) . ?
N10A C35A 1.491(10) . ?
N10A C34A 1.537(10) . ?
C1A C6A 1.391(11) . ?
C1A C2A 1.415(11) . ?
C2A C3A 1.381(11) . ?
C2A C12A 1.507(10) . ?
C3A C4A 1.390(11) . ?
C4A C5A 1.360(13) . ?
C5A C6A 1.387(11) . ?
C6A C7A 1.550(12) . ?
C8A C9A 1.515(10) . ?
C10A C11A 1.532(11) . ?
C13A C14A 1.473(11) . ?
C15A C16A 1.505(11) . ?
C16A C17A 1.542(10) . ?
C18A C19A 1.497(11) . ?
C20A C21A 1.510(11) . ?
C21A C22A 1.506(12) . ?
C23A C24A 1.529(12) . ?
C25A C26A 1.536(11) . ?
C27A C28A 1.493(11) . ?
C28A C29A 1.405(12) . ?
C28A C33A 1.405(10) . ?
C29A C30A 1.407(12) . ?
C30A C31A 1.390(12) . ?
C31A C32A 1.398(11) . ?
C32A C33A 1.420(10) . ?
C32A C34A 1.488(10) . ?
C35A C36A 1.522(10) . ?
Cu1B O1B 1.967(6) . ?
Cu1B N4B 2.027(7) . ?
Cu1B N5B 2.032(6) . ?
Cu1B N2B 2.120(7) . ?
Cu1B N3B 2.225(6) . ?
Cu2B O2B 1.939(5) . ?
Cu2B N7B 2.020(7) . ?
Cu2B N6B 2.042(7) . ?
Cu2B N9B 2.075(7) . ?
Cu2B N8B 2.224(6) . ?
O1B C1B 1.346(10) . ?
O2B C32B 1.355(9) . ?
N1B C8B 1.28(2) . ?
N1B C7B 1.505(18) . ?
N2B C9B 1.451(13) . ?
N2B C13B 1.453(13) . ?
N2B C10B 1.473(14) . ?
N3B C11B 1.469(10) . ?
N3B C12B 1.485(9) . ?
N4B C15B 1.475(12) . ?
N4B C14B 1.483(11) . ?
N5B C17B 1.479(9) . ?
N5B C18B 1.499(10) . ?
N6B C19B 1.512(10) . ?
N6B C20B 1.517(9) . ?
N7B C22B 1.507(10) . ?
N7B C23B 1.524(10) . ?
N8B C27B 1.481(10) . ?
N8B C26B 1.495(10) . ?
N9B C36B 1.484(10) . ?
N9B C24B 1.500(9) . ?
N9B C25B 1.520(9) . ?
N10B C34B 1.504(11) . ?
N10B C35B 1.550(11) . ?
C1B C2B 1.400(12) . ?
C1B C6B 1.409(11) . ?
C2B C3B 1.376(11) . ?
C2B C12B 1.514(10) . ?
C3B C4B 1.356(12) . ?
C4B C5B 1.340(15) . ?
C5B C6B 1.398(13) . ?
C6B C7B 1.544(14) . ?
C8B C9B 1.321(17) . ?
C10B C11B 1.371(15) . ?
C13B C14B 1.347(14) . ?
C15B C16B 1.509(12) . ?
C16B C17B 1.506(11) . ?
C18B C19B 1.513(10) . ?
C20B C21B 1.540(11) . ?
C21B C22B 1.527(12) . ?
C23B C24B 1.497(11) . ?
C25B C26B 1.514(10) . ?
C27B C28B 1.489(11) . ?
C28B C32B 1.407(11) . ?
C28B C29B 1.414(12) . ?
C29B C33B 1.360(13) . ?
C30B C33B 1.363(13) . ?
C30B C31B 1.406(11) . ?
C31B C32B 1.389(11) . ?
C31B C34B 1.482(11) . ?
C35B C36B 1.495(10) . ?
Cl1A O12A 1.433(6) . ?
Cl1A O11A 1.436(5) . ?
Cl1A O14A 1.447(6) . ?
Cl1A O13A 1.450(6) . ?
Cl2A O21A 1.329(10) . ?
Cl2A O22A 1.421(6) . ?
Cl2A O23A 1.472(11) . ?
Cl2A O24A 1.473(8) . ?
Cl3A O34A 1.382(8) . ?
Cl3A O32A 1.399(8) . ?
Cl3A O31A 1.420(7) . ?
Cl3A O33A 1.430(7) . ?
Cl4A O43A 1.359(9) . ?
Cl4A O41A 1.430(6) . ?
Cl4A O42A 1.432(7) . ?
Cl4A O44A 1.488(9) . ?
Cl1B O11B 1.408(5) . ?
Cl1B O13B 1.431(6) . ?
Cl1B O14B 1.454(6) . ?
Cl1B O12B 1.468(6) . ?
Cl2B O23B 1.286(10) . ?
Cl2B O22B 1.408(7) . ?
Cl2B O24B 1.418(7) . ?
Cl2B O21B 1.530(16) . ?
Cl3B O33B 1.417(7) . ?
Cl3B O34B 1.420(7) . ?
Cl3B O32B 1.430(6) . ?
Cl3B O31B 1.440(7) . ?
Cl4B O41B 1.403(6) . ?
Cl4B O44B 1.414(8) . ?
Cl4B O42B 1.421(9) . ?
Cl4B O43B 1.444(7) . ?
